data_1529371
loop_
_publ_author_name
'Xin, Xiaoyi'
'Wang, Haolong'
'Li, Xincheng'
'Wang, Dongping'
'Wan, Boshun'

_publ_section_title
;
 Base-Catalyzed Selective Synthesis of 2-Azabicyclo[3.2.0]hept-2-enes and
 Sulfonyl Vinyl-Substituted Pyrroles from 3-Aza-1,5-enynes.
;
_journal_issue 16
_journal_name_full 'Organic letters'
_journal_page_first 3944
_journal_page_last 3947
_journal_paper_doi 10.1021/acs.orglett.5b01474
_journal_volume 17
_journal_year 2015
_chemical_formula_sum 'C28 H24 F3 N O5 S'
_chemical_formula_weight 543.54
_chemical_name_systematic
; 
 ? 
;
_space_group_crystal_system triclinic
_space_group_IT_number 2
_space_group_name_Hall '-P 1'
_space_group_name_H-M_alt 'P -1'
_symmetry_space_group_name_Hall '-P 1'
_symmetry_space_group_name_H-M 'P -1'
_atom_sites_solution_hydrogens geom
_audit_creation_method SHELXL-2013
_cell_angle_alpha 84.126(6)
_cell_angle_beta 79.909(7)
_cell_angle_gamma 65.828(7)
_cell_formula_units_Z 4
_cell_length_a 12.978(4)
_cell_length_b 13.576(4)
_cell_length_c 16.636(5)
_cell_measurement_reflns_used 2514
_cell_measurement_temperature 293(2)
_cell_measurement_theta_max 56.173
_cell_measurement_theta_min 4.803
_cell_volume 2631.2(14)
_computing_cell_refinement 'Bruker SMART'
_computing_data_collection 'Bruker SMART'
_computing_data_reduction 'Bruker SHELXTL'
_computing_molecular_graphics 'Bruker SHELXTL'
_computing_publication_material 'Bruker SHELXTL'
_computing_structure_refinement 'SHELXL-2013 (Sheldrick, 2013)'
_computing_structure_solution 'Bruker SHELXTL'
_diffrn_ambient_temperature 293(2)
_diffrn_measured_fraction_theta_full 0.994
_diffrn_measured_fraction_theta_max 0.994
_diffrn_measurement_device_type 'CCD area detector'
_diffrn_measurement_method 'phi and omega scans'
_diffrn_radiation_type MoK\a
_diffrn_radiation_wavelength 0.71073
_diffrn_reflns_av_R_equivalents 0.0333
_diffrn_reflns_av_unetI/netI 0.0632
_diffrn_reflns_laue_measured_fraction_full 0.994
_diffrn_reflns_laue_measured_fraction_max 0.994
_diffrn_reflns_limit_h_max 8
_diffrn_reflns_limit_h_min -15
_diffrn_reflns_limit_k_max 14
_diffrn_reflns_limit_k_min -16
_diffrn_reflns_limit_l_max 20
_diffrn_reflns_limit_l_min -20
_diffrn_reflns_number 15384
_diffrn_reflns_point_group_measured_fraction_full 0.994
_diffrn_reflns_point_group_measured_fraction_max 0.994
_diffrn_reflns_theta_full 25.242
_diffrn_reflns_theta_max 25.500
_diffrn_reflns_theta_min 1.739
_exptl_absorpt_coefficient_mu 0.183
_exptl_absorpt_correction_T_max 0.7457
_exptl_absorpt_correction_T_min 0.6109
_exptl_absorpt_correction_type multi-scan
_exptl_absorpt_process_details sadabs
_exptl_crystal_colour colorless
_exptl_crystal_density_diffrn 1.372
_exptl_crystal_description prismatic
_exptl_crystal_F_000 1128
_exptl_crystal_size_max 0.176
_exptl_crystal_size_mid 0.123
_exptl_crystal_size_min 0.087
_refine_diff_density_max 0.405
_refine_diff_density_min -0.332
_refine_diff_density_rms 0.054
_refine_ls_extinction_method none
_refine_ls_goodness_of_fit_ref 1.032
_refine_ls_hydrogen_treatment constr
_refine_ls_matrix_type full
_refine_ls_number_parameters 689
_refine_ls_number_reflns 9752
_refine_ls_number_restraints 12
_refine_ls_restrained_S_all 1.037
_refine_ls_R_factor_all 0.1123
_refine_ls_R_factor_gt 0.0691
_refine_ls_shift/su_max 0.003
_refine_ls_shift/su_mean 0.000
_refine_ls_structure_factor_coef Fsqd
_refine_ls_weighting_details 'w=1/[\s^2^(Fo^2^)+(0.0778P)^2^+1.4556P] where P=(Fo^2^+2Fc^2^)/3'
_refine_ls_weighting_scheme calc
_refine_ls_wR_factor_gt 0.1698
_refine_ls_wR_factor_ref 0.1931
_reflns_Friedel_coverage 0.000
_reflns_number_gt 6140
_reflns_number_total 9752
_reflns_threshold_expression 'I > 2\s(I)'
_cod_data_source_file ol5b01474_si_004.cif
_cod_data_source_block cd214457
_cod_depositor_comments 'Adding full bibliography for 1529370--1529373.cif.'
_cod_original_cell_volume 2631.1(12)
_cod_database_code 1529371
_shelx_space_group_comment
; 
The symmetry employed for this shelxl refinement is uniquely defined 
by the following loop, which should always be used as a source of 
symmetry information in preference to the above space-group names. 
They are only intended as comments. 
;
_shelxl_version_number 2013-4

loop_
_space_group_symop_operation_xyz
'x, y, z'
'-x, -y, -z'

loop_
_atom_site_label
_atom_site_type_symbol
_atom_site_fract_x
_atom_site_fract_y
_atom_site_fract_z
_atom_site_U_iso_or_equiv
_atom_site_adp_type
_atom_site_occupancy
_atom_site_site_symmetry_order
_atom_site_calc_flag
_atom_site_refinement_flags_posn
_atom_site_refinement_flags_adp
S1 S 0.79874(9) 0.73741(8) 1.13029(5) 0.0578(3) Uani 1 1 d . .
S2 S 0.13157(9) 0.74025(7) 0.63109(5) 0.0566(3) Uani 1 1 d . .
N1 N 0.7422(2) 0.6780(2) 1.08124(15) 0.0467(7) Uani 1 1 d . .
N2 N 0.2134(2) 0.8000(2) 0.58384(16) 0.0516(7) Uani 1 1 d . .
O1 O 0.8870(3) 0.6473(2) 0.74729(15) 0.0747(8) Uani 1 1 d . .
O2 O 0.4324(3) 0.9206(4) 0.9910(2) 0.152(2) Uani 1 1 d . U
O3 O 0.5034(2) 0.8137(2) 0.88851(17) 0.0757(8) Uani 1 1 d . .
O4 O 0.7045(2) 0.8208(2) 1.17276(16) 0.0771(8) Uani 1 1 d . .
O5 O 0.8803(3) 0.6542(2) 1.17299(16) 0.0773(8) Uani 1 1 d . .
O6 O 0.1191(2) 0.8649(2) 0.27012(16) 0.0712(8) Uani 1 1 d . .
O7 O 0.5677(3) 0.5738(4) 0.5008(2) 0.152(2) Uani 1 1 d . U
O8 O 0.5277(2) 0.6732(2) 0.39044(18) 0.0841(9) Uani 1 1 d . .
O9 O 0.2054(3) 0.6475(2) 0.67116(15) 0.0715(8) Uani 1 1 d . .
O10 O 0.0369(2) 0.8200(2) 0.67699(15) 0.0730(8) Uani 1 1 d . .
F1 F 0.4599(3) 0.7195(3) 1.0931(2) 0.1313(13) Uani 1 1 d . .
F2 F 0.4769(2) 0.8333(2) 1.15802(18) 0.1148(10) Uani 1 1 d . .
F3 F 0.5663(3) 0.6727(3) 1.18435(18) 0.1267(12) Uani 1 1 d . .
F4 F 0.3381(3) 0.7843(2) 0.69525(17) 0.1211(12) Uani 1 1 d . .
F5 F 0.4471(3) 0.6273(2) 0.66089(16) 0.1096(10) Uani 1 1 d . .
F6 F 0.4860(3) 0.7583(3) 0.6063(2) 0.1366(13) Uani 1 1 d . .
C1 C 0.6317(3) 0.7394(3) 1.0594(2) 0.0486(8) Uani 1 1 d . .
C2 C 0.5323(4) 0.7418(3) 1.1228(3) 0.0697(11) Uani 1 1 d . .
C3 C 0.6164(3) 0.7853(3) 0.9870(2) 0.0535(9) Uani 1 1 d . .
H3 H 0.6819 0.7779 0.9503 0.064 Uiso 1 1 calc R U
C4 C 0.5060(4) 0.8478(3) 0.9572(3) 0.0696(11) Uani 1 1 d . .
C5 C 0.4021(4) 0.8737(4) 0.8499(3) 0.0988(17) Uani 1 1 d . .
H5A H 0.3363 0.8705 0.8849 0.148 Uiso 1 1 calc R U
H5B H 0.4105 0.8425 0.7987 0.148 Uiso 1 1 calc R U
H5C H 0.3928 0.9476 0.8407 0.148 Uiso 1 1 calc R U
C6 C 0.8173(3) 0.5767(2) 1.03908(19) 0.0448(8) Uani 1 1 d . .
H6 H 0.8812 0.5398 1.0700 0.054 Uiso 1 1 calc R U
C7 C 0.8667(3) 0.5950(2) 0.9553(2) 0.0476(8) Uani 1 1 d . .
C8 C 0.9086(3) 0.6074(3) 0.8886(2) 0.0537(9) Uani 1 1 d . .
C9 C 0.9618(4) 0.6220(3) 0.8055(2) 0.0668(11) Uani 1 1 d . .
H9A H 0.9882 0.6795 0.8047 0.080 Uiso 1 1 calc R U
H9B H 1.0280 0.5561 0.7904 0.080 Uiso 1 1 calc R U
C10 C 0.7991(4) 0.7470(3) 0.7489(2) 0.0631(10) Uani 1 1 d . .
C11 C 0.7814(4) 0.8258(3) 0.8002(2) 0.0662(11) Uani 1 1 d . .
H11 H 0.8311 0.8135 0.8377 0.079 Uiso 1 1 calc R U
C12 C 0.6896(4) 0.9243(3) 0.7967(3) 0.0819(13) Uani 1 1 d . .
H12 H 0.6773 0.9772 0.8328 0.098 Uiso 1 1 calc R U
C13 C 0.6172(5) 0.9448(4) 0.7416(4) 0.0985(16) Uani 1 1 d . .
H13 H 0.5556 1.0111 0.7399 0.118 Uiso 1 1 calc R U
C14 C 0.6359(5) 0.8668(5) 0.6889(3) 0.0972(16) Uani 1 1 d . .
H14 H 0.5875 0.8809 0.6501 0.117 Uiso 1 1 calc R U
C15 C 0.7264(5) 0.7665(4) 0.6920(3) 0.0879(14) Uani 1 1 d . .
H15 H 0.7380 0.7133 0.6563 0.106 Uiso 1 1 calc R U
C16 C 0.7537(3) 0.5051(2) 1.0448(2) 0.0466(8) Uani 1 1 d . .
C17 C 0.7331(4) 0.4548(3) 1.1186(2) 0.0684(11) Uani 1 1 d . .
H17 H 0.7619 0.4631 1.1637 0.082 Uiso 1 1 calc R U
C18 C 0.6712(4) 0.3933(4) 1.1262(3) 0.0879(14) Uani 1 1 d . .
H18 H 0.6576 0.3599 1.1762 0.105 Uiso 1 1 calc R U
C19 C 0.6291(4) 0.3809(4) 1.0602(4) 0.0932(15) Uani 1 1 d . .
H19 H 0.5851 0.3404 1.0656 0.112 Uiso 1 1 calc R U
C20 C 0.6509(4) 0.4274(4) 0.9865(3) 0.0822(13) Uani 1 1 d . .
H20 H 0.6239 0.4168 0.9413 0.099 Uiso 1 1 calc R U
C21 C 0.7125(3) 0.4895(3) 0.9789(2) 0.0605(10) Uani 1 1 d . .
H21 H 0.7266 0.5216 0.9285 0.073 Uiso 1 1 calc R U
C22 C 0.8718(3) 0.7959(3) 1.0571(2) 0.0548(9) Uani 1 1 d . .
C23 C 0.8128(3) 0.8923(3) 1.0181(3) 0.0639(10) Uani 1 1 d . .
H23 H 0.7340 0.9267 1.0314 0.077 Uiso 1 1 calc R U
C24 C 0.8699(4) 0.9372(3) 0.9600(3) 0.0701(11) Uani 1 1 d . .
H24 H 0.8290 1.0025 0.9344 0.084 Uiso 1 1 calc R U
C25 C 0.9867(4) 0.8886(4) 0.9379(2) 0.0699(11) Uani 1 1 d . .
C26 C 1.0432(4) 0.7926(4) 0.9787(3) 0.0786(13) Uani 1 1 d . .
H26 H 1.1221 0.7582 0.9657 0.094 Uiso 1 1 calc R U
C27 C 0.9877(4) 0.7460(3) 1.0373(3) 0.0697(11) Uani 1 1 d . .
H27 H 1.0284 0.6812 1.0635 0.084 Uiso 1 1 calc R U
C28 C 1.0504(5) 0.9365(5) 0.8735(3) 0.1040(17) Uani 1 1 d . .
H28A H 0.9987 1.0058 0.8554 0.156 Uiso 1 1 calc R U
H28B H 1.0835 0.8895 0.8281 0.156 Uiso 1 1 calc R U
H28C H 1.1097 0.9448 0.8957 0.156 Uiso 1 1 calc R U
C29 C 0.3329(3) 0.7384(3) 0.5647(2) 0.0527(9) Uani 1 1 d . .
C30 C 0.4025(5) 0.7267(4) 0.6318(3) 0.0831(14) Uani 1 1 d . .
C31 C 0.3787(3) 0.7001(3) 0.4927(2) 0.0580(9) Uani 1 1 d . .
H31 H 0.3289 0.7103 0.4558 0.070 Uiso 1 1 calc R U
C32 C 0.5019(4) 0.6419(4) 0.4632(3) 0.0773(13) Uani 1 1 d . .
C33 C 0.6472(4) 0.6243(5) 0.3545(3) 0.1109(19) Uani 1 1 d . .
H33A H 0.6944 0.6237 0.3932 0.166 Uiso 1 1 calc R U
H33B H 0.6604 0.6653 0.3063 0.166 Uiso 1 1 calc R U
H33C H 0.6658 0.5515 0.3404 0.166 Uiso 1 1 calc R U
C34 C 0.1606(3) 0.9107(2) 0.54797(19) 0.0495(8) Uani 1 1 d . .
H34 H 0.0799 0.9402 0.5720 0.059 Uiso 1 1 calc R U
C35 C 0.1642(3) 0.9121(2) 0.4590(2) 0.0503(8) Uani 1 1 d . .
C36 C 0.1665(3) 0.9160(3) 0.3876(2) 0.0545(9) Uani 1 1 d . .
C37 C 0.1672(4) 0.9270(3) 0.2990(2) 0.0682(11) Uani 1 1 d . .
H37A H 0.1255 1.0024 0.2844 0.082 Uiso 1 1 calc R U
H37B H 0.2454 0.9059 0.2722 0.082 Uiso 1 1 calc R U
C38 C 0.1817(4) 0.7555(3) 0.2646(2) 0.0568(9) Uani 1 1 d . .
C39 C 0.1284(4) 0.7001(4) 0.2361(2) 0.0786(13) Uani 1 1 d . .
H39 H 0.0550 0.7363 0.2230 0.094 Uiso 1 1 calc R U
C40 C 0.1839(6) 0.5924(5) 0.2272(3) 0.1031(18) Uani 1 1 d . .
H40 H 0.1486 0.5544 0.2076 0.124 Uiso 1 1 calc R U
C41 C 0.2906(7) 0.5391(4) 0.2468(3) 0.106(2) Uani 1 1 d . .
H41 H 0.3279 0.4648 0.2406 0.128 Uiso 1 1 calc R U
C42 C 0.3431(5) 0.5934(4) 0.2752(3) 0.0875(15) Uani 1 1 d . .
H42 H 0.4161 0.5562 0.2889 0.105 Uiso 1 1 calc R U
C43 C 0.2896(4) 0.7022(3) 0.2840(2) 0.0657(11) Uani 1 1 d . .
H43 H 0.3260 0.7398 0.3030 0.079 Uiso 1 1 calc R U
C44 C 0.2128(3) 0.9803(3) 0.5744(2) 0.0524(9) Uani 1 1 d . .
C45 C 0.1753(4) 1.0199(3) 0.6519(2) 0.0754(12) Uani 1 1 d . .
H45 H 0.1156 1.0071 0.6843 0.090 Uiso 1 1 calc R U
C46 C 0.2235(6) 1.0767(4) 0.6819(3) 0.0999(17) Uani 1 1 d . .
H46 H 0.1971 1.1028 0.7344 0.120 Uiso 1 1 calc R U
C47 C 0.3108(5) 1.0959(4) 0.6350(4) 0.0974(17) Uani 1 1 d . .
H47 H 0.3456 1.1334 0.6560 0.117 Uiso 1 1 calc R U
C48 C 0.3477(4) 1.0600(4) 0.5569(4) 0.0893(15) Uani 1 1 d . .
H48 H 0.4059 1.0749 0.5244 0.107 Uiso 1 1 calc R U
C49 C 0.2984(4) 1.0016(3) 0.5264(3) 0.0693(11) Uani 1 1 d . .
H49 H 0.3234 0.9769 0.4734 0.083 Uiso 1 1 calc R U
C50 C 0.0808(3) 0.6993(3) 0.5559(2) 0.0514(9) Uani 1 1 d . .
C51 C -0.0299(4) 0.7543(3) 0.5427(3) 0.0729(12) Uani 1 1 d . .
H51 H -0.0782 0.8145 0.5727 0.088 Uiso 1 1 calc R U
C52 C -0.0686(4) 0.7189(4) 0.4841(3) 0.0822(13) Uani 1 1 d . .
H52 H -0.1438 0.7565 0.4749 0.099 Uiso 1 1 calc R U
C53 C -0.0002(4) 0.6302(3) 0.4390(2) 0.0673(11) Uani 1 1 d . .
C54 C 0.1120(4) 0.5783(3) 0.4526(2) 0.0661(11) Uani 1 1 d . .
H54 H 0.1612 0.5194 0.4216 0.079 Uiso 1 1 calc R U
C55 C 0.1523(3) 0.6115(3) 0.5105(2) 0.0602(10) Uani 1 1 d . .
H55 H 0.2279 0.5749 0.5191 0.072 Uiso 1 1 calc R U
C56 C -0.0463(4) 0.5916(4) 0.3778(3) 0.0923(15) Uani 1 1 d . .
H56A H -0.1234 0.6008 0.3985 0.138 Uiso 1 1 calc R U
H56B H -0.0001 0.5165 0.3685 0.138 Uiso 1 1 calc R U
H56C H -0.0448 0.6327 0.3274 0.138 Uiso 1 1 calc R U

loop_
_atom_site_aniso_label
_atom_site_aniso_U_11
_atom_site_aniso_U_22
_atom_site_aniso_U_33
_atom_site_aniso_U_23
_atom_site_aniso_U_13
_atom_site_aniso_U_12
S1 0.0648(7) 0.0620(6) 0.0501(5) -0.0124(4) -0.0183(5) -0.0225(5)
S2 0.0718(7) 0.0544(5) 0.0429(5) -0.0035(4) -0.0023(4) -0.0265(5)
N1 0.0429(17) 0.0461(15) 0.0453(15) -0.0097(12) -0.0126(13) -0.0076(13)
N2 0.0559(19) 0.0461(15) 0.0498(16) 0.0004(12) -0.0104(14) -0.0167(14)
O1 0.099(2) 0.0661(17) 0.0521(15) -0.0090(12) -0.0092(15) -0.0252(16)
O2 0.103(3) 0.148(3) 0.124(3) -0.054(3) -0.059(2) 0.060(3)
O3 0.0692(19) 0.0816(19) 0.0763(19) -0.0028(15) -0.0336(15) -0.0212(15)
O4 0.084(2) 0.0861(19) 0.0645(16) -0.0374(14) -0.0022(15) -0.0328(16)
O5 0.094(2) 0.0831(19) 0.0668(17) 0.0087(14) -0.0478(16) -0.0357(17)
O6 0.0783(19) 0.0665(17) 0.0657(16) -0.0071(13) -0.0305(14) -0.0168(15)
O7 0.079(3) 0.177(4) 0.108(3) 0.039(3) -0.002(2) 0.029(3)
O8 0.0568(18) 0.094(2) 0.0745(19) 0.0149(16) -0.0020(15) -0.0096(15)
O9 0.102(2) 0.0657(16) 0.0525(14) 0.0114(12) -0.0264(15) -0.0364(16)
O10 0.087(2) 0.0725(17) 0.0574(15) -0.0202(13) 0.0178(14) -0.0369(15)
F1 0.091(2) 0.218(4) 0.122(2) -0.049(2) 0.0186(19) -0.102(3)
F2 0.0849(19) 0.117(2) 0.112(2) -0.0569(18) 0.0299(16) -0.0159(17)
F3 0.092(2) 0.147(3) 0.093(2) 0.0296(19) 0.0194(16) -0.0198(19)
F4 0.141(3) 0.113(2) 0.0924(19) -0.0346(17) -0.068(2) -0.007(2)
F5 0.117(2) 0.0954(19) 0.0874(18) 0.0121(15) -0.0557(17) -0.0008(17)
F6 0.119(3) 0.168(3) 0.169(3) 0.028(3) -0.084(3) -0.086(3)
C1 0.045(2) 0.0466(18) 0.0496(19) -0.0144(15) -0.0067(16) -0.0109(16)
C2 0.058(3) 0.070(3) 0.067(3) -0.006(2) -0.002(2) -0.013(2)
C3 0.047(2) 0.0534(19) 0.054(2) -0.0066(16) -0.0122(17) -0.0110(17)
C4 0.059(3) 0.067(2) 0.067(3) -0.004(2) -0.019(2) -0.005(2)
C5 0.083(4) 0.115(4) 0.103(4) 0.005(3) -0.061(3) -0.028(3)
C6 0.042(2) 0.0428(17) 0.0444(17) -0.0053(13) -0.0116(15) -0.0084(15)
C7 0.044(2) 0.0436(18) 0.052(2) -0.0065(15) -0.0086(17) -0.0127(15)
C8 0.051(2) 0.0472(19) 0.059(2) -0.0053(16) -0.0038(18) -0.0160(16)
C9 0.067(3) 0.061(2) 0.060(2) -0.0011(18) 0.002(2) -0.018(2)
C10 0.079(3) 0.067(2) 0.051(2) 0.0080(18) -0.011(2) -0.039(2)
C11 0.079(3) 0.059(2) 0.066(2) 0.0080(19) -0.015(2) -0.034(2)
C12 0.092(4) 0.057(2) 0.097(3) 0.009(2) -0.017(3) -0.032(2)
C13 0.101(4) 0.078(3) 0.122(4) 0.021(3) -0.037(4) -0.038(3)
C14 0.106(4) 0.104(4) 0.098(4) 0.032(3) -0.052(3) -0.052(4)
C15 0.119(4) 0.096(4) 0.073(3) 0.011(2) -0.030(3) -0.064(3)
C16 0.042(2) 0.0415(17) 0.0481(18) -0.0041(14) -0.0059(15) -0.0082(15)
C17 0.081(3) 0.060(2) 0.059(2) 0.0003(18) -0.007(2) -0.025(2)
C18 0.101(4) 0.075(3) 0.084(3) 0.010(2) 0.007(3) -0.043(3)
C19 0.083(4) 0.080(3) 0.129(5) 0.002(3) -0.005(3) -0.050(3)
C20 0.080(3) 0.074(3) 0.106(4) -0.003(3) -0.025(3) -0.040(3)
C21 0.064(3) 0.057(2) 0.063(2) 0.0015(17) -0.014(2) -0.0256(19)
C22 0.049(2) 0.054(2) 0.063(2) -0.0168(17) -0.0213(18) -0.0130(17)
C23 0.051(2) 0.056(2) 0.083(3) -0.009(2) -0.022(2) -0.0135(19)
C24 0.067(3) 0.062(2) 0.087(3) 0.004(2) -0.034(2) -0.022(2)
C25 0.077(3) 0.077(3) 0.067(3) -0.008(2) -0.019(2) -0.038(2)
C26 0.052(3) 0.084(3) 0.093(3) -0.017(3) -0.010(2) -0.017(2)
C27 0.055(3) 0.061(2) 0.083(3) -0.006(2) -0.020(2) -0.009(2)
C28 0.106(4) 0.140(5) 0.086(3) 0.007(3) -0.017(3) -0.071(4)
C29 0.059(2) 0.0470(18) 0.051(2) 0.0022(15) -0.0165(18) -0.0181(17)
C30 0.090(4) 0.074(3) 0.082(3) -0.006(2) -0.040(3) -0.017(3)
C31 0.050(2) 0.058(2) 0.055(2) 0.0033(17) -0.0134(18) -0.0100(17)
C32 0.061(3) 0.072(3) 0.076(3) 0.006(2) -0.017(2) -0.003(2)
C33 0.061(3) 0.122(4) 0.110(4) 0.015(3) 0.014(3) -0.011(3)
C34 0.050(2) 0.0464(18) 0.0489(19) -0.0039(15) -0.0079(16) -0.0151(16)
C35 0.051(2) 0.0413(17) 0.058(2) -0.0014(15) -0.0107(17) -0.0170(16)
C36 0.064(3) 0.0465(19) 0.052(2) 0.0004(15) -0.0152(18) -0.0188(17)
C37 0.090(3) 0.056(2) 0.055(2) 0.0037(17) -0.021(2) -0.023(2)
C38 0.069(3) 0.065(2) 0.0378(17) -0.0046(16) -0.0064(17) -0.028(2)
C39 0.084(3) 0.106(4) 0.062(2) -0.025(2) -0.006(2) -0.051(3)
C40 0.138(5) 0.113(5) 0.084(3) -0.041(3) 0.015(4) -0.079(4)
C41 0.150(6) 0.066(3) 0.087(4) -0.020(3) 0.021(4) -0.038(4)
C42 0.099(4) 0.066(3) 0.076(3) -0.008(2) -0.005(3) -0.013(3)
C43 0.069(3) 0.067(2) 0.058(2) -0.0042(18) -0.014(2) -0.023(2)
C44 0.055(2) 0.0415(17) 0.059(2) -0.0056(15) -0.0153(18) -0.0135(16)
C45 0.099(3) 0.073(3) 0.062(2) -0.017(2) -0.015(2) -0.036(3)
C46 0.128(5) 0.088(3) 0.090(4) -0.029(3) -0.029(4) -0.037(3)
C47 0.103(4) 0.072(3) 0.132(5) -0.026(3) -0.059(4) -0.027(3)
C48 0.071(3) 0.073(3) 0.137(5) -0.012(3) -0.018(3) -0.039(3)
C49 0.067(3) 0.061(2) 0.082(3) -0.016(2) -0.009(2) -0.025(2)
C50 0.051(2) 0.0508(19) 0.0494(19) -0.0004(15) -0.0009(16) -0.0204(17)
C51 0.065(3) 0.066(2) 0.081(3) -0.017(2) -0.008(2) -0.017(2)
C52 0.067(3) 0.086(3) 0.093(3) -0.003(3) -0.026(3) -0.025(3)
C53 0.074(3) 0.075(3) 0.061(2) 0.002(2) -0.014(2) -0.038(2)
C54 0.071(3) 0.065(2) 0.062(2) -0.0146(19) -0.004(2) -0.026(2)
C55 0.060(2) 0.058(2) 0.061(2) -0.0080(18) -0.0090(19) -0.0203(19)
C56 0.107(4) 0.124(4) 0.081(3) -0.005(3) -0.027(3) -0.075(3)

loop_
_atom_type_symbol
_atom_type_description
_atom_type_scat_dispersion_real
_atom_type_scat_dispersion_imag
_atom_type_scat_source
C C 0.0033 0.0016 'International Tables Vol C Tables 4.2.6.8 and 6.1.1.4'
H H 0.0000 0.0000 'International Tables Vol C Tables 4.2.6.8 and 6.1.1.4'
N N 0.0061 0.0033 'International Tables Vol C Tables 4.2.6.8 and 6.1.1.4'
O O 0.0106 0.0060 'International Tables Vol C Tables 4.2.6.8 and 6.1.1.4'
F F 0.0171 0.0103 'International Tables Vol C Tables 4.2.6.8 and 6.1.1.4'
S S 0.1246 0.1234 'International Tables Vol C Tables 4.2.6.8 and 6.1.1.4'

loop_
_geom_angle_atom_site_label_1
_geom_angle_atom_site_label_2
_geom_angle_atom_site_label_3
_geom_angle
O4 S1 O5 120.97(18)
O4 S1 N1 104.91(16)
O5 S1 N1 106.50(15)
O4 S1 C22 108.60(18)
O5 S1 C22 107.97(18)
N1 S1 C22 107.11(15)
O9 S2 O10 120.20(17)
O9 S2 N2 105.15(17)
O10 S2 N2 106.91(15)
O9 S2 C50 109.06(16)
O10 S2 C50 107.91(18)
N2 S2 C50 106.87(15)
C1 N1 C6 119.6(2)
C1 N1 S1 118.5(2)
C6 N1 S1 119.2(2)
C29 N2 C34 120.1(3)
C29 N2 S2 119.2(2)
C34 N2 S2 119.6(2)
C10 O1 C9 118.1(3)
C4 O3 C5 116.7(3)
C38 O6 C37 118.3(3)
C32 O8 C33 116.6(3)
C3 C1 N1 122.5(3)
C3 C1 C2 121.4(4)
N1 C1 C2 116.0(3)
F1 C2 F2 107.3(4)
F1 C2 F3 107.8(4)
F2 C2 F3 103.2(4)
F1 C2 C1 112.3(3)
F2 C2 C1 114.0(4)
F3 C2 C1 111.7(4)
C1 C3 C4 126.9(4)
C1 C3 H3 116.6
C4 C3 H3 116.6
O2 C4 O3 124.8(4)
O2 C4 C3 123.7(4)
O3 C4 C3 111.5(3)
O3 C5 H5A 109.5
O3 C5 H5B 109.5
H5A C5 H5B 109.5
O3 C5 H5C 109.5
H5A C5 H5C 109.5
H5B C5 H5C 109.5
C7 C6 N1 113.3(3)
C7 C6 C16 113.8(3)
N1 C6 C16 108.9(3)
C7 C6 H6 106.8
N1 C6 H6 106.8
C16 C6 H6 106.8
C8 C7 C6 178.4(4)
C7 C8 C9 179.4(4)
O1 C9 C8 112.9(3)
O1 C9 H9A 109.0
C8 C9 H9A 109.0
O1 C9 H9B 109.0
C8 C9 H9B 109.0
H9A C9 H9B 107.8
C11 C10 O1 124.6(4)
C11 C10 C15 119.7(4)
O1 C10 C15 115.7(4)
C10 C11 C12 120.1(4)
C10 C11 H11 119.9
C12 C11 H11 119.9
C13 C12 C11 121.1(5)
C13 C12 H12 119.5
C11 C12 H12 119.5
C12 C13 C14 119.1(5)
C12 C13 H13 120.5
C14 C13 H13 120.5
C13 C14 C15 121.0(5)
C13 C14 H14 119.5
C15 C14 H14 119.5
C10 C15 C14 119.1(5)
C10 C15 H15 120.5
C14 C15 H15 120.5
C21 C16 C17 118.3(4)
C21 C16 C6 121.8(3)
C17 C16 C6 119.8(3)
C18 C17 C16 120.9(4)
C18 C17 H17 119.6
C16 C17 H17 119.6
C17 C18 C19 119.7(4)
C17 C18 H18 120.2
C19 C18 H18 120.2
C20 C19 C18 120.4(5)
C20 C19 H19 119.8
C18 C19 H19 119.8
C19 C20 C21 119.9(5)
C19 C20 H20 120.0
C21 C20 H20 120.0
C20 C21 C16 120.7(4)
C20 C21 H21 119.6
C16 C21 H21 119.6
C27 C22 C23 119.6(4)
C27 C22 S1 120.2(3)
C23 C22 S1 120.1(3)
C24 C23 C22 120.1(4)
C24 C23 H23 120.0
C22 C23 H23 120.0
C23 C24 C25 121.9(4)
C23 C24 H24 119.1
C25 C24 H24 119.1
C24 C25 C26 116.5(4)
C24 C25 C28 122.5(4)
C26 C25 C28 121.0(5)
C27 C26 C25 122.6(4)
C27 C26 H26 118.7
C25 C26 H26 118.7
C22 C27 C26 119.3(4)
C22 C27 H27 120.4
C26 C27 H27 120.4
C25 C28 H28A 109.5
C25 C28 H28B 109.5
H28A C28 H28B 109.5
C25 C28 H28C 109.5
H28A C28 H28C 109.5
H28B C28 H28C 109.5
C31 C29 N2 121.5(3)
C31 C29 C30 122.7(4)
N2 C29 C30 115.6(3)
F6 C30 F5 107.8(4)
F6 C30 F4 108.3(4)
F5 C30 F4 105.1(4)
F6 C30 C29 111.5(4)
F5 C30 C29 112.8(4)
F4 C30 C29 111.0(4)
C29 C31 C32 127.0(4)
C29 C31 H31 116.5
C32 C31 H31 116.5
O7 C32 O8 124.1(4)
O7 C32 C31 125.0(4)
O8 C32 C31 110.9(3)
O8 C33 H33A 109.5
O8 C33 H33B 109.5
H33A C33 H33B 109.5
O8 C33 H33C 109.5
H33A C33 H33C 109.5
H33B C33 H33C 109.5
C35 C34 N2 112.8(3)
C35 C34 C44 113.8(3)
N2 C34 C44 109.2(3)
C35 C34 H34 106.9
N2 C34 H34 106.9
C44 C34 H34 106.9
C36 C35 C34 178.3(3)
C35 C36 C37 177.0(4)
O6 C37 C36 113.5(3)
O6 C37 H37A 108.9
C36 C37 H37A 108.9
O6 C37 H37B 108.9
C36 C37 H37B 108.9
H37A C37 H37B 107.7
C43 C38 C39 120.4(4)
C43 C38 O6 124.8(4)
C39 C38 O6 114.8(4)
C40 C39 C38 119.2(5)
C40 C39 H39 120.4
C38 C39 H39 120.4
C39 C40 C41 120.6(5)
C39 C40 H40 119.7
C41 C40 H40 119.7
C42 C41 C40 120.2(5)
C42 C41 H41 119.9
C40 C41 H41 119.9
C41 C42 C43 120.4(5)
C41 C42 H42 119.8
C43 C42 H42 119.8
C42 C43 C38 119.1(4)
C42 C43 H43 120.5
C38 C43 H43 120.5
C49 C44 C45 119.2(4)
C49 C44 C34 122.8(3)
C45 C44 C34 117.9(4)
C46 C45 C44 121.3(5)
C46 C45 H45 119.3
C44 C45 H45 119.3
C45 C46 C47 119.7(5)
C45 C46 H46 120.1
C47 C46 H46 120.1
C46 C47 C48 120.1(5)
C46 C47 H47 120.0
C48 C47 H47 120.0
C47 C48 C49 120.0(5)
C47 C48 H48 120.0
C49 C48 H48 120.0
C44 C49 C48 119.6(4)
C44 C49 H49 120.2
C48 C49 H49 120.2
C51 C50 C55 120.4(4)
C51 C50 S2 119.9(3)
C55 C50 S2 119.7(3)
C50 C51 C52 118.8(4)
C50 C51 H51 120.6
C52 C51 H51 120.6
C53 C52 C51 122.3(4)
C53 C52 H52 118.9
C51 C52 H52 118.9
C52 C53 C54 117.2(4)
C52 C53 C56 120.9(4)
C54 C53 C56 121.9(4)
C55 C54 C53 121.6(4)
C55 C54 H54 119.2
C53 C54 H54 119.2
C54 C55 C50 119.7(4)
C54 C55 H55 120.2
C50 C55 H55 120.2
C53 C56 H56A 109.5
C53 C56 H56B 109.5
H56A C56 H56B 109.5
C53 C56 H56C 109.5
H56A C56 H56C 109.5
H56B C56 H56C 109.5

loop_
_geom_bond_atom_site_label_1
_geom_bond_atom_site_label_2
_geom_bond_distance
S1 O4 1.415(3)
S1 O5 1.422(3)
S1 N1 1.638(3)
S1 C22 1.739(4)
S2 O9 1.418(3)
S2 O10 1.420(3)
S2 N2 1.638(3)
S2 C50 1.743(4)
N1 C1 1.424(4)
N1 C6 1.481(4)
N2 C29 1.423(4)
N2 C34 1.484(4)
O1 C10 1.366(5)
O1 C9 1.410(5)
O2 C4 1.165(5)
O3 C4 1.286(5)
O3 C5 1.454(5)
O6 C38 1.374(4)
O6 C37 1.397(5)
O7 C32 1.183(5)
O8 C32 1.275(5)
O8 C33 1.455(5)
F1 C2 1.283(5)
F2 C2 1.293(4)
F3 C2 1.322(5)
F4 C30 1.322(5)
F5 C30 1.310(5)
F6 C30 1.311(6)
C1 C3 1.306(5)
C1 C2 1.507(5)
C3 C4 1.479(5)
C3 H3 0.9300
C5 H5A 0.9600
C5 H5B 0.9600
C5 H5C 0.9600
C6 C7 1.471(5)
C6 C16 1.499(5)
C6 H6 0.9800
C7 C8 1.175(5)
C8 C9 1.465(5)
C9 H9A 0.9700
C9 H9B 0.9700
C10 C11 1.357(5)
C10 C15 1.382(6)
C11 C12 1.383(6)
C11 H11 0.9300
C12 C13 1.355(6)
C12 H12 0.9300
C13 C14 1.361(7)
C13 H13 0.9300
C14 C15 1.391(7)
C14 H14 0.9300
C15 H15 0.9300
C16 C21 1.372(5)
C16 C17 1.380(5)
C17 C18 1.360(6)
C17 H17 0.9300
C18 C19 1.362(7)
C18 H18 0.9300
C19 C20 1.360(7)
C19 H19 0.9300
C20 C21 1.363(6)
C20 H20 0.9300
C21 H21 0.9300
C22 C27 1.367(5)
C22 C23 1.378(5)
C23 C24 1.361(6)
C23 H23 0.9300
C24 C25 1.380(6)
C24 H24 0.9300
C25 C26 1.382(6)
C25 C28 1.496(6)
C26 C27 1.368(6)
C26 H26 0.9300
C27 H27 0.9300
C28 H28A 0.9600
C28 H28B 0.9600
C28 H28C 0.9600
C29 C31 1.297(5)
C29 C30 1.513(6)
C31 C32 1.480(6)
C31 H31 0.9300
C33 H33A 0.9600
C33 H33B 0.9600
C33 H33C 0.9600
C34 C35 1.471(5)
C34 C44 1.503(5)
C34 H34 0.9800
C35 C36 1.179(5)
C36 C37 1.465(5)
C37 H37A 0.9700
C37 H37B 0.9700
C38 C43 1.367(5)
C38 C39 1.373(6)
C39 C40 1.350(7)
C39 H39 0.9300
C40 C41 1.355(8)
C40 H40 0.9300
C41 C42 1.351(7)
C41 H41 0.9300
C42 C43 1.362(6)
C42 H42 0.9300
C43 H43 0.9300
C44 C49 1.363(5)
C44 C45 1.377(5)
C45 C46 1.348(7)
C45 H45 0.9300
C46 C47 1.361(7)
C46 H46 0.9300
C47 C48 1.369(7)
C47 H47 0.9300
C48 C49 1.381(6)
C48 H48 0.9300
C49 H49 0.9300
C50 C51 1.367(5)
C50 C55 1.373(5)
C51 C52 1.378(6)
C51 H51 0.9300
C52 C53 1.371(6)
C52 H52 0.9300
C53 C54 1.382(6)
C53 C56 1.498(6)
C54 C55 1.365(5)
C54 H54 0.9300
C55 H55 0.9300
C56 H56A 0.9600
C56 H56B 0.9600
C56 H56C 0.9600

loop_
_geom_hbond_atom_site_label_D
_geom_hbond_atom_site_label_H
_geom_hbond_atom_site_label_A
_geom_hbond_distance_DH
_geom_hbond_distance_HA
_geom_hbond_distance_DA
_geom_hbond_angle_DHA
_geom_hbond_site_symmetry_A
C55 H55 O7 0.93 2.58 3.455(5) 156.7 2_666
C37 H37A O10 0.97 2.52 3.381(5) 147.9 2_576
C34 H34 O10 0.98 2.42 2.928(4) 111.9 .
C33 H33C O9 0.96 2.54 3.422(6) 153.7 2_666
C33 H33B F3 0.96 2.52 3.106(7) 119.5 1_554
C23 H23 O2 0.93 2.36 3.174(5) 146.3 2_677
C9 H9B O5 0.97 2.66 3.474(5) 142.3 2_767
C6 H6 O5 0.98 2.42 2.926(4) 111.3 .
C5 H5B F4 0.96 2.43 3.317(5) 152.9 .

loop_
_geom_torsion_atom_site_label_1
_geom_torsion_atom_site_label_2
_geom_torsion_atom_site_label_3
_geom_torsion_atom_site_label_4
_geom_torsion
O4 S1 N1 C1 27.0(3)
O5 S1 N1 C1 156.4(3)
C22 S1 N1 C1 -88.3(3)
O4 S1 N1 C6 -171.7(2)
O5 S1 N1 C6 -42.3(3)
C22 S1 N1 C6 73.0(3)
O9 S2 N2 C29 22.7(3)
O10 S2 N2 C29 151.5(3)
C50 S2 N2 C29 -93.1(3)
O9 S2 N2 C34 -168.8(2)
O10 S2 N2 C34 -39.9(3)
C50 S2 N2 C34 75.4(3)
C6 N1 C1 C3 -64.5(4)
S1 N1 C1 C3 96.7(3)
C6 N1 C1 C2 111.2(3)
S1 N1 C1 C2 -87.6(3)
C3 C1 C2 F1 45.4(5)
N1 C1 C2 F1 -130.3(4)
C3 C1 C2 F2 -76.9(5)
N1 C1 C2 F2 107.4(4)
C3 C1 C2 F3 166.7(4)
N1 C1 C2 F3 -9.0(5)
N1 C1 C3 C4 178.0(3)
C2 C1 C3 C4 2.6(6)
C5 O3 C4 O2 2.2(7)
C5 O3 C4 C3 -175.7(4)
C1 C3 C4 O2 53.2(7)
C1 C3 C4 O3 -128.8(4)
C1 N1 C6 C7 74.1(4)
S1 N1 C6 C7 -86.9(3)
C1 N1 C6 C16 -53.6(4)
S1 N1 C6 C16 145.3(2)
C10 O1 C9 C8 70.4(4)
C9 O1 C10 C11 3.3(5)
C9 O1 C10 C15 -178.2(4)
O1 C10 C11 C12 179.9(4)
C15 C10 C11 C12 1.5(6)
C10 C11 C12 C13 -1.2(7)
C11 C12 C13 C14 -0.2(8)
C12 C13 C14 C15 1.3(8)
C11 C10 C15 C14 -0.4(6)
O1 C10 C15 C14 -178.9(4)
C13 C14 C15 C10 -1.0(8)
C7 C6 C16 C21 -21.1(4)
N1 C6 C16 C21 106.3(3)
C7 C6 C16 C17 160.4(3)
N1 C6 C16 C17 -72.1(4)
C21 C16 C17 C18 -1.5(6)
C6 C16 C17 C18 177.0(4)
C16 C17 C18 C19 0.1(7)
C17 C18 C19 C20 1.6(8)
C18 C19 C20 C21 -2.0(7)
C19 C20 C21 C16 0.6(7)
C17 C16 C21 C20 1.1(5)
C6 C16 C21 C20 -177.3(3)
O4 S1 C22 C27 146.6(3)
O5 S1 C22 C27 13.7(3)
N1 S1 C22 C27 -100.6(3)
O4 S1 C22 C23 -34.1(3)
O5 S1 C22 C23 -167.0(3)
N1 S1 C22 C23 78.7(3)
C27 C22 C23 C24 0.3(6)
S1 C22 C23 C24 -179.1(3)
C22 C23 C24 C25 0.4(6)
C23 C24 C25 C26 -0.9(6)
C23 C24 C25 C28 179.3(4)
C24 C25 C26 C27 0.8(6)
C28 C25 C26 C27 -179.5(4)
C23 C22 C27 C26 -0.4(6)
S1 C22 C27 C26 178.9(3)
C25 C26 C27 C22 -0.2(7)
C34 N2 C29 C31 -70.6(5)
S2 N2 C29 C31 97.9(4)
C34 N2 C29 C30 106.0(4)
S2 N2 C29 C30 -85.5(4)
C31 C29 C30 F6 51.0(6)
N2 C29 C30 F6 -125.5(4)
C31 C29 C30 F5 -70.5(6)
N2 C29 C30 F5 113.0(4)
C31 C29 C30 F4 171.8(4)
N2 C29 C30 F4 -4.7(6)
N2 C29 C31 C32 175.3(4)
C30 C29 C31 C32 -1.0(7)
C33 O8 C32 O7 -3.0(8)
C33 O8 C32 C31 178.5(4)
C29 C31 C32 O7 43.3(8)
C29 C31 C32 O8 -138.2(4)
C29 N2 C34 C35 67.0(4)
S2 N2 C34 C35 -101.5(3)
C29 N2 C34 C44 -60.7(4)
S2 N2 C34 C44 130.9(3)
C38 O6 C37 C36 -75.7(4)
C37 O6 C38 C43 -1.2(5)
C37 O6 C38 C39 179.7(3)
C43 C38 C39 C40 -0.2(6)
O6 C38 C39 C40 179.0(4)
C38 C39 C40 C41 0.5(7)
C39 C40 C41 C42 -0.2(8)
C40 C41 C42 C43 -0.5(8)
C41 C42 C43 C38 0.8(7)
C39 C38 C43 C42 -0.4(6)
O6 C38 C43 C42 -179.5(4)
C35 C34 C44 C49 -28.7(5)
N2 C34 C44 C49 98.3(4)
C35 C34 C44 C45 154.2(3)
N2 C34 C44 C45 -78.7(4)
C49 C44 C45 C46 -1.7(6)
C34 C44 C45 C46 175.5(4)
C44 C45 C46 C47 0.0(8)
C45 C46 C47 C48 1.7(8)
C46 C47 C48 C49 -1.8(8)
C45 C44 C49 C48 1.5(6)
C34 C44 C49 C48 -175.5(4)
C47 C48 C49 C44 0.2(7)
O9 S2 C50 C51 141.3(3)
O10 S2 C50 C51 9.2(4)
N2 S2 C50 C51 -105.5(3)
O9 S2 C50 C55 -38.4(3)
O10 S2 C50 C55 -170.6(3)
N2 S2 C50 C55 74.7(3)
C55 C50 C51 C52 1.1(6)
S2 C50 C51 C52 -178.6(3)
C50 C51 C52 C53 0.3(7)
C51 C52 C53 C54 -1.9(7)
C51 C52 C53 C56 177.8(4)
C52 C53 C54 C55 2.2(6)
C56 C53 C54 C55 -177.6(4)
C53 C54 C55 C50 -0.8(6)
C51 C50 C55 C54 -0.9(6)
S2 C50 C55 C54 178.9(3)
